data_7043441
loop_
_publ_author_name
'Weigand, Wolfgang'
'Abul-Futouh, Hassan'
'Zagranyarski, Yulian'
'M\"uller, Carolin'
'Schulz, Martin'
'Kupfer, Stephan'
'G\"orls, Helmar'
'El-khateeb, Mohammad Yaseen'
'Gr\"afe, Stefanie'
'Dietzek, Benjamin'
'Peneva, Kalina'

_publ_section_title
;
 [FeFe]-Hydrogenase H-Cluster Mimics Mediated by Naphthalene Monoimide
 Derivatives of Peri-Substituted Dichalcogenides
;
_journal_name_full 'Dalton Trans.'
_journal_paper_doi 10.1039/C7DT02079A
_journal_year 2017
_chemical_absolute_configuration unk
_chemical_formula_moiety 'C30 H19 Br2 Fe2 N O8 S2, 2(C H2 Cl2)'
_chemical_formula_sum 'C32 H23 Br2 Cl4 Fe2 N O8 S2'
_chemical_formula_weight 1026.95
_chemical_name_systematic
; 
 ? 
;
_space_group_IT_number 19
_symmetry_cell_setting orthorhombic
_symmetry_space_group_name_Hall 'P 2ac 2ab'
_symmetry_space_group_name_H-M 'P 21 21 21'
_atom_sites_solution_hydrogens geom
_atom_sites_solution_primary direct
_atom_sites_solution_secondary difmap
_audit_creation_method SHELXL-97
_audit_update_record
;
2017-01-30 deposited with the CCDC.
2017-06-26 downloaded from the CCDC.
;
_cell_angle_alpha 90
_cell_angle_beta 90
_cell_angle_gamma 90
_cell_formula_units_Z 4
_cell_length_a 13.9262(3)
_cell_length_b 14.1295(3)
_cell_length_c 19.6116(3)
_cell_measurement_reflns_used 23620
_cell_measurement_temperature 133(2)
_cell_measurement_theta_max 27.48
_cell_measurement_theta_min 1.78
_cell_volume 3858.98(13)
_computing_cell_refinement DENZO
_computing_data_collection COLLECT
_computing_data_reduction DENZO
_computing_molecular_graphics SHELXTL/PC
_computing_publication_material SHELXL-97
_computing_structure_refinement 'SHELXL-97 (Sheldrick, 2008)'
_computing_structure_solution 'SHELXS-97 (Sheldrick, 2008)'
_diffrn_ambient_temperature 133(2)
_diffrn_measured_fraction_theta_full 0.999
_diffrn_measured_fraction_theta_max 0.999
_diffrn_measurement_device_type KappaCCD
_diffrn_measurement_method 'phi- + omega-scan'
_diffrn_radiation_monochromator graphite
_diffrn_radiation_source 'fine-focus sealed tube'
_diffrn_radiation_type MoK\a
_diffrn_radiation_wavelength 0.71073
_diffrn_reflns_av_R_equivalents 0.0599
_diffrn_reflns_av_sigmaI/netI 0.0558
_diffrn_reflns_limit_h_max 17
_diffrn_reflns_limit_h_min -12
_diffrn_reflns_limit_k_max 18
_diffrn_reflns_limit_k_min -18
_diffrn_reflns_limit_l_max 25
_diffrn_reflns_limit_l_min -25
_diffrn_reflns_number 23620
_diffrn_reflns_theta_full 27.48
_diffrn_reflns_theta_max 27.48
_diffrn_reflns_theta_min 1.78
_exptl_absorpt_coefficient_mu 3.257
_exptl_absorpt_correction_T_max 0.7456
_exptl_absorpt_correction_T_min 0.5025
_exptl_absorpt_correction_type multi-scan
_exptl_absorpt_process_details 'SADABS, Bruker-AXS, 2002'
_exptl_crystal_colour red-brown
_exptl_crystal_density_diffrn 1.768
_exptl_crystal_density_method 'not measured'
_exptl_crystal_description prism
_exptl_crystal_F_000 2032
_exptl_crystal_size_max 0.132
_exptl_crystal_size_mid 0.122
_exptl_crystal_size_min 0.088
_refine_diff_density_max 1.422
_refine_diff_density_min -0.943
_refine_diff_density_rms 0.122
_refine_ls_abs_structure_details 'Flack H D (1983), Acta Cryst. A39, 876-881'
_refine_ls_abs_structure_Flack 0.473(10)
_refine_ls_extinction_method none
_refine_ls_goodness_of_fit_ref 1.092
_refine_ls_hydrogen_treatment constr
_refine_ls_matrix_type full
_refine_ls_number_parameters 456
_refine_ls_number_reflns 8839
_refine_ls_number_restraints 0
_refine_ls_restrained_S_all 1.092
_refine_ls_R_factor_all 0.0633
_refine_ls_R_factor_gt 0.0523
_refine_ls_shift/su_max 0.002
_refine_ls_shift/su_mean 0.000
_refine_ls_structure_factor_coef Fsqd
_refine_ls_weighting_details 'calc w=1/[\s^2^(Fo^2^)+(0.0279P)^2^+17.2269P] where P=(Fo^2^+2Fc^2^)/3'
_refine_ls_weighting_scheme calc
_refine_ls_wR_factor_gt 0.1092
_refine_ls_wR_factor_ref 0.1156
_reflns_number_gt 7849
_reflns_number_total 8839
_reflns_threshold_expression >2sigma(I)
_cod_data_source_file c7dt02079a2.cif
_cod_data_source_block FO6138
_cod_database_code 7043441

loop_
_symmetry_equiv_pos_as_xyz
'x, y, z'
'-x+1/2, -y, z+1/2'
'-x, y+1/2, -z+1/2'
'x+1/2, -y+1/2, -z'

loop_
_atom_site_label
_atom_site_type_symbol
_atom_site_fract_x
_atom_site_fract_y
_atom_site_fract_z
_atom_site_U_iso_or_equiv
_atom_site_adp_type
_atom_site_occupancy
_atom_site_symmetry_multiplicity
_atom_site_calc_flag
_atom_site_refinement_flags
_atom_site_disorder_assembly
_atom_site_disorder_group
Br1 Br 0.65757(5) 0.60087(4) 0.41831(3) 0.02577(14) Uani 1 1 d . . .
Br2 Br 0.63833(5) 0.63630(5) 0.84041(3) 0.02671(14) Uani 1 1 d . . .
Fe1 Fe 0.44724(6) 0.70826(6) 0.61926(4) 0.02174(18) Uani 1 1 d . . .
Fe2 Fe 0.58135(6) 0.82734(6) 0.62027(5) 0.02230(19) Uani 1 1 d . . .
S1 S 0.57123(10) 0.70625(10) 0.54662(7) 0.0196(3) Uani 1 1 d . . .
S2 S 0.56116(11) 0.71565(11) 0.70008(7) 0.0212(3) Uani 1 1 d . . .
O1 O 0.8756(4) 0.3362(3) 0.5315(2) 0.0332(11) Uani 1 1 d . . .
O2 O 0.8800(3) 0.3683(3) 0.76084(19) 0.0241(9) Uani 1 1 d . . .
O3 O 0.3738(4) 0.5146(4) 0.6380(3) 0.0528(15) Uani 1 1 d . . .
O4 O 0.3230(4) 0.8082(4) 0.7154(3) 0.0425(13) Uani 1 1 d . . .
O5 O 0.3253(4) 0.7565(5) 0.5027(3) 0.0531(15) Uani 1 1 d . . .
O6 O 0.7884(4) 0.8676(4) 0.6189(3) 0.0491(14) Uani 1 1 d . . .
O7 O 0.5178(4) 0.9632(3) 0.7252(3) 0.0388(12) Uani 1 1 d . . .
O8 O 0.5152(5) 0.9620(4) 0.5165(3) 0.0611(18) Uani 1 1 d . . .
N1 N 0.8702(3) 0.3457(3) 0.6466(2) 0.0175(10) Uani 1 1 d . . .
C1 C 0.6527(4) 0.6134(4) 0.5650(3) 0.0183(11) Uani 1 1 d . . .
C2 C 0.6892(4) 0.5662(4) 0.5093(3) 0.0190(12) Uani 1 1 d . . .
C3 C 0.7524(4) 0.4905(4) 0.5143(3) 0.0214(12) Uani 1 1 d . . .
H3A H 0.7754 0.4601 0.4743 0.026 Uiso 1 1 calc R . .
C4 C 0.7814(4) 0.4600(4) 0.5774(3) 0.0160(11) Uani 1 1 d . . .
C5 C 0.7449(4) 0.5052(4) 0.6359(3) 0.0179(11) Uani 1 1 d . . .
C6 C 0.7789(4) 0.4733(4) 0.7002(3) 0.0171(11) Uani 1 1 d . . .
C7 C 0.7451(4) 0.5151(4) 0.7591(3) 0.0170(11) Uani 1 1 d . . .
H7A H 0.7662 0.4935 0.8024 0.020 Uiso 1 1 calc R . .
C8 C 0.6802(4) 0.5887(4) 0.7542(3) 0.0186(11) Uani 1 1 d . . .
C9 C 0.6468(4) 0.6227(4) 0.6938(3) 0.0167(10) Uani 1 1 d . . .
C10 C 0.6804(4) 0.5824(4) 0.6312(3) 0.0162(11) Uani 1 1 d . . .
C11 C 0.8461(4) 0.3765(4) 0.5812(3) 0.0225(11) Uani 1 1 d . . .
C12 C 0.8475(4) 0.3934(4) 0.7062(3) 0.0182(11) Uani 1 1 d . . .
C13 C 0.9232(4) 0.2574(4) 0.6539(3) 0.0198(12) Uani 1 1 d . . .
C14 C 1.0240(5) 0.2606(4) 0.6598(3) 0.0256(13) Uani 1 1 d . . .
C15 C 1.0700(5) 0.1741(5) 0.6711(3) 0.0282(14) Uani 1 1 d . . .
H15A H 1.1379 0.1733 0.6758 0.034 Uiso 1 1 calc R . .
C16 C 1.0199(5) 0.0891(5) 0.6756(3) 0.0307(15) Uani 1 1 d . . .
H16A H 1.0531 0.0312 0.6830 0.037 Uiso 1 1 calc R . .
C17 C 0.9215(5) 0.0904(5) 0.6691(3) 0.0277(14) Uani 1 1 d . . .
H17A H 0.8870 0.0326 0.6726 0.033 Uiso 1 1 calc R . .
C18 C 0.8707(4) 0.1738(4) 0.6574(3) 0.0240(12) Uani 1 1 d . . .
C19 C 0.7618(5) 0.1711(5) 0.6488(4) 0.0308(15) Uani 1 1 d . . .
H19A H 0.7370 0.2370 0.6551 0.037 Uiso 1 1 calc R . .
C20 C 0.7137(5) 0.1085(5) 0.7015(4) 0.0373(16) Uani 1 1 d . . .
H20A H 0.7317 0.1298 0.7474 0.056 Uiso 1 1 calc R . .
H20B H 0.7345 0.0429 0.6951 0.056 Uiso 1 1 calc R . .
H20C H 0.6438 0.1124 0.6962 0.056 Uiso 1 1 calc R . .
C21 C 0.7346(6) 0.1390(7) 0.5773(4) 0.053(2) Uani 1 1 d . . .
H21A H 0.7660 0.1798 0.5437 0.080 Uiso 1 1 calc R . .
H21B H 0.6647 0.1429 0.5717 0.080 Uiso 1 1 calc R . .
H21C H 0.7554 0.0734 0.5706 0.080 Uiso 1 1 calc R . .
C22 C 1.0806(4) 0.3510(5) 0.6539(3) 0.0286(14) Uani 1 1 d . . .
H22A H 1.0341 0.4048 0.6506 0.034 Uiso 1 1 calc R . .
C23 C 1.1411(6) 0.3502(6) 0.5893(4) 0.048(2) Uani 1 1 d . . .
H23A H 1.1775 0.4094 0.5861 0.072 Uiso 1 1 calc R . .
H23B H 1.0990 0.3441 0.5495 0.072 Uiso 1 1 calc R . .
H23C H 1.1857 0.2966 0.5907 0.072 Uiso 1 1 calc R . .
C24 C 1.1432(7) 0.3669(7) 0.7165(4) 0.057(2) Uani 1 1 d . . .
H24A H 1.1791 0.4261 0.7112 0.086 Uiso 1 1 calc R . .
H24B H 1.1883 0.3141 0.7213 0.086 Uiso 1 1 calc R . .
H24C H 1.1025 0.3707 0.7571 0.086 Uiso 1 1 calc R . .
C25 C 0.4042(5) 0.5883(5) 0.6287(4) 0.0307(14) Uani 1 1 d . . .
C26 C 0.3703(5) 0.7678(4) 0.6784(3) 0.0273(14) Uani 1 1 d . . .
C27 C 0.3721(5) 0.7390(5) 0.5481(3) 0.0309(15) Uani 1 1 d . . .
C28 C 0.7084(5) 0.8524(5) 0.6195(4) 0.0294(14) Uani 1 1 d . . .
C29 C 0.5440(5) 0.9119(4) 0.6844(3) 0.0261(13) Uani 1 1 d . . .
C30 C 0.5417(5) 0.9078(5) 0.5541(4) 0.0341(16) Uani 1 1 d . . .
Cl1A Cl 0.85415(16) 0.13102(17) 0.87740(13) 0.0595(5) Uani 1 1 d . . .
Cl2A Cl 1.06187(17) 0.1326(2) 0.86310(13) 0.0710(7) Uani 1 1 d . . .
C1CA C 0.9545(6) 0.1894(6) 0.8448(5) 0.053(2) Uani 1 1 d . . .
H1CA H 0.9477 0.1949 0.7947 0.063 Uiso 1 1 calc R . .
H1CB H 0.9567 0.2542 0.8639 0.063 Uiso 1 1 calc R . .
C1CB C 0.9739(8) 0.1712(8) 0.4357(5) 0.071(3) Uiso 1 1 d . . .
H1CC H 0.9085 0.1809 0.4171 0.085 Uiso 0.418(13) 1 calc PR A 1
H1CD H 0.9899 0.2273 0.4637 0.085 Uiso 0.418(13) 1 calc PR A 1
H1CX H 0.9720 0.2369 0.4533 0.085 Uiso 0.582(13) 1 calc PR A 2
H1CY H 0.9088 0.1549 0.4192 0.085 Uiso 0.582(13) 1 calc PR A 2
Cl1B Cl 1.05233(17) 0.1653(2) 0.36967(16) 0.0725(7) Uani 1 1 d . A .
Cl2B Cl 0.9717(6) 0.0563(7) 0.4972(3) 0.067(3) Uiso 0.418(13) 1 d P A 1
Cl2C Cl 1.0037(4) 0.0979(4) 0.4994(2) 0.0553(16) Uiso 0.582(13) 1 d P A 2

loop_
_atom_site_aniso_label
_atom_site_aniso_U_11
_atom_site_aniso_U_22
_atom_site_aniso_U_33
_atom_site_aniso_U_23
_atom_site_aniso_U_13
_atom_site_aniso_U_12
Br1 0.0366(3) 0.0277(3) 0.0130(2) 0.0005(2) -0.0024(2) 0.0088(3)
Br2 0.0330(3) 0.0325(3) 0.0147(3) -0.0034(2) 0.0016(2) 0.0100(3)
Fe1 0.0188(4) 0.0222(4) 0.0241(4) -0.0014(4) -0.0003(3) 0.0055(3)
Fe2 0.0265(4) 0.0172(4) 0.0232(4) -0.0012(4) -0.0006(4) 0.0034(3)
S1 0.0230(7) 0.0185(7) 0.0175(6) 0.0006(5) -0.0020(5) 0.0050(6)
S2 0.0243(7) 0.0213(7) 0.0179(7) -0.0006(6) 0.0022(6) 0.0098(6)
O1 0.046(3) 0.033(3) 0.020(2) -0.0073(18) 0.004(2) 0.017(2)
O2 0.032(2) 0.022(2) 0.0174(19) 0.0015(17) -0.0046(17) 0.0057(19)
O3 0.048(3) 0.029(3) 0.081(4) 0.000(3) -0.001(3) -0.004(3)
O4 0.039(3) 0.047(3) 0.041(3) -0.003(2) 0.014(2) 0.014(3)
O5 0.046(3) 0.075(4) 0.039(3) -0.007(3) -0.014(3) 0.025(3)
O6 0.030(3) 0.053(3) 0.065(4) -0.015(3) 0.005(3) -0.007(3)
O7 0.049(3) 0.028(3) 0.039(3) -0.011(2) 0.011(2) 0.003(2)
O8 0.101(5) 0.040(3) 0.042(3) 0.012(3) -0.014(3) 0.019(3)
N1 0.024(2) 0.013(2) 0.016(2) -0.0020(17) 0.0015(19) 0.0042(19)
C1 0.020(3) 0.014(3) 0.021(3) 0.000(2) 0.001(2) 0.001(2)
C2 0.025(3) 0.023(3) 0.009(2) 0.002(2) -0.003(2) -0.003(2)
C3 0.026(3) 0.020(3) 0.019(3) 0.000(2) 0.000(2) 0.006(2)
C4 0.016(3) 0.020(3) 0.012(2) -0.001(2) 0.003(2) 0.000(2)
C5 0.020(3) 0.019(3) 0.015(3) 0.004(2) 0.002(2) -0.002(2)
C6 0.014(2) 0.021(3) 0.016(3) 0.001(2) 0.002(2) -0.004(2)
C7 0.019(3) 0.018(3) 0.014(3) 0.003(2) -0.004(2) 0.001(2)
C8 0.021(3) 0.021(3) 0.014(2) -0.003(2) 0.003(2) 0.001(2)
C9 0.021(3) 0.010(2) 0.019(2) 0.002(2) 0.001(2) 0.005(2)
C10 0.015(2) 0.018(3) 0.015(3) 0.000(2) 0.006(2) 0.002(2)
C11 0.020(3) 0.028(3) 0.020(3) 0.005(3) 0.001(2) 0.002(2)
C12 0.016(3) 0.016(3) 0.023(3) -0.001(2) 0.000(2) -0.005(2)
C13 0.024(3) 0.019(3) 0.017(3) 0.002(2) -0.003(2) 0.006(2)
C14 0.028(3) 0.021(3) 0.027(3) -0.003(3) -0.001(3) 0.004(2)
C15 0.027(3) 0.032(3) 0.026(3) -0.004(3) 0.000(3) 0.011(3)
C16 0.036(4) 0.023(3) 0.033(4) -0.002(3) 0.000(3) 0.015(3)
C17 0.040(4) 0.023(3) 0.020(3) -0.005(2) 0.000(3) 0.000(3)
C18 0.028(3) 0.026(3) 0.018(3) 0.000(2) -0.001(3) 0.002(3)
C19 0.025(3) 0.026(3) 0.042(4) 0.003(3) -0.004(3) -0.001(3)
C20 0.043(4) 0.023(3) 0.046(4) -0.001(3) -0.001(3) 0.000(3)
C21 0.049(5) 0.069(6) 0.041(4) 0.001(5) -0.017(4) -0.015(5)
C22 0.023(3) 0.027(3) 0.036(3) 0.003(3) 0.003(3) 0.000(3)
C23 0.056(5) 0.052(5) 0.036(4) 0.008(4) 0.008(4) -0.014(4)
C24 0.055(5) 0.050(5) 0.065(6) -0.006(4) -0.018(5) -0.011(5)
C25 0.029(3) 0.029(4) 0.034(3) 0.001(3) 0.004(3) 0.002(3)
C26 0.024(3) 0.025(3) 0.033(3) 0.004(3) 0.000(3) 0.000(3)
C27 0.020(3) 0.042(4) 0.030(3) -0.009(3) 0.000(3) 0.007(3)
C28 0.034(4) 0.025(3) 0.029(3) -0.010(3) 0.001(3) 0.000(3)
C29 0.036(3) 0.018(3) 0.024(3) 0.003(3) -0.003(3) 0.001(3)
C30 0.043(4) 0.030(4) 0.029(3) -0.004(3) 0.002(3) 0.010(3)
Cl1A 0.0467(11) 0.0624(13) 0.0696(13) -0.0009(12) -0.0063(11) 0.0003(11)
Cl2A 0.0514(13) 0.101(2) 0.0612(14) 0.0165(14) -0.0060(11) 0.0273(14)
C1CA 0.051(5) 0.048(5) 0.058(5) 0.011(4) 0.001(4) 0.024(4)
Cl1B 0.0490(13) 0.0717(16) 0.097(2) 0.0047(15) 0.0077(14) 0.0059(12)

loop_
_atom_type_symbol
_atom_type_description
_atom_type_scat_dispersion_real
_atom_type_scat_dispersion_imag
_atom_type_scat_source
C C 0.0033 0.0016 'International Tables Vol C Tables 4.2.6.8 and 6.1.1.4'
H H 0.0000 0.0000 'International Tables Vol C Tables 4.2.6.8 and 6.1.1.4'
N N 0.0061 0.0033 'International Tables Vol C Tables 4.2.6.8 and 6.1.1.4'
O O 0.0106 0.0060 'International Tables Vol C Tables 4.2.6.8 and 6.1.1.4'
S S 0.1246 0.1234 'International Tables Vol C Tables 4.2.6.8 and 6.1.1.4'
Cl Cl 0.1484 0.1585 'International Tables Vol C Tables 4.2.6.8 and 6.1.1.4'
Fe Fe 0.3463 0.8444 'International Tables Vol C Tables 4.2.6.8 and 6.1.1.4'
Br Br -0.2901 2.4595 'International Tables Vol C Tables 4.2.6.8 and 6.1.1.4'

loop_
_geom_angle_atom_site_label_1
_geom_angle_atom_site_label_2
_geom_angle_atom_site_label_3
_geom_angle
C26 Fe1 C27 92.3(3)
C26 Fe1 C25 100.1(3)
C27 Fe1 C25 96.5(3)
C26 Fe1 S1 151.7(2)
C27 Fe1 S1 87.6(2)
C25 Fe1 S1 108.0(2)
C26 Fe1 S2 86.8(2)
C27 Fe1 S2 161.5(2)
C25 Fe1 S2 101.9(2)
S1 Fe1 S2 84.54(6)
C26 Fe1 Fe2 97.2(2)
C27 Fe1 Fe2 106.1(2)
C25 Fe1 Fe2 150.8(2)
S1 Fe1 Fe2 55.98(5)
S2 Fe1 Fe2 55.83(5)
C28 Fe2 C29 99.1(3)
C28 Fe2 C30 99.8(3)
C29 Fe2 C30 89.8(3)
C28 Fe2 S2 105.5(2)
C29 Fe2 S2 86.8(2)
C30 Fe2 S2 154.7(3)
C28 Fe2 S1 101.9(2)
C29 Fe2 S1 158.8(2)
C30 Fe2 S1 89.9(2)
S2 Fe2 S1 84.53(6)
C28 Fe2 Fe1 149.3(2)
C29 Fe2 Fe1 103.5(2)
C30 Fe2 Fe1 100.8(2)
S2 Fe2 Fe1 56.00(5)
S1 Fe2 Fe1 55.79(5)
C1 S1 Fe1 111.95(19)
C1 S1 Fe2 113.16(19)
Fe1 S1 Fe2 68.23(5)
C9 S2 Fe2 112.79(18)
C9 S2 Fe1 112.97(19)
Fe2 S2 Fe1 68.17(5)
C12 N1 C11 124.6(5)
C12 N1 C13 116.7(4)
C11 N1 C13 118.7(5)
C2 C1 C10 118.3(5)
C2 C1 S1 115.7(4)
C10 C1 S1 126.0(4)
C1 C2 C3 123.4(5)
C1 C2 Br1 122.2(4)
C3 C2 Br1 114.3(4)
C4 C3 C2 119.5(5)
C4 C3 H3A 120.2
C2 C3 H3A 120.2
C3 C4 C5 119.2(5)
C3 C4 C11 118.2(5)
C5 C4 C11 122.6(5)
C4 C5 C10 121.6(5)
C4 C5 C6 117.4(5)
C10 C5 C6 120.9(5)
C7 C6 C5 119.6(5)
C7 C6 C12 118.6(5)
C5 C6 C12 121.7(5)
C6 C7 C8 119.1(5)
C6 C7 H7A 120.4
C8 C7 H7A 120.4
C9 C8 C7 123.4(5)
C9 C8 Br2 122.8(4)
C7 C8 Br2 113.8(4)
C8 C9 C10 119.6(5)
C8 C9 S2 115.5(4)
C10 C9 S2 125.0(4)
C5 C10 C1 118.0(5)
C5 C10 C9 117.3(5)
C1 C10 C9 124.8(5)
O1 C11 N1 121.1(5)
O1 C11 C4 122.9(5)
N1 C11 C4 116.0(5)
O2 C12 N1 121.1(5)
O2 C12 C6 122.0(5)
N1 C12 C6 116.8(5)
C18 C13 C14 123.1(5)
C18 C13 N1 117.8(5)
C14 C13 N1 119.1(5)
C15 C14 C13 116.2(6)
C15 C14 C22 120.9(6)
C13 C14 C22 122.8(5)
C16 C15 C14 122.3(6)
C16 C15 H15A 118.8
C14 C15 H15A 118.8
C17 C16 C15 118.8(6)
C17 C16 H16A 120.6
C15 C16 H16A 120.6
C16 C17 C18 122.1(6)
C16 C17 H17A 118.9
C18 C17 H17A 118.9
C13 C18 C17 117.4(6)
C13 C18 C19 122.5(5)
C17 C18 C19 120.1(6)
C20 C19 C21 110.1(6)
C20 C19 C18 112.2(6)
C21 C19 C18 110.9(6)
C20 C19 H19A 107.8
C21 C19 H19A 107.8
C18 C19 H19A 107.8
C19 C20 H20A 109.5
C19 C20 H20B 109.5
H20A C20 H20B 109.5
C19 C20 H20C 109.5
H20A C20 H20C 109.5
H20B C20 H20C 109.5
C19 C21 H21A 109.5
C19 C21 H21B 109.5
H21A C21 H21B 109.5
C19 C21 H21C 109.5
H21A C21 H21C 109.5
H21B C21 H21C 109.5
C14 C22 C23 110.3(6)
C14 C22 C24 111.3(6)
C23 C22 C24 110.8(6)
C14 C22 H22A 108.1
C23 C22 H22A 108.1
C24 C22 H22A 108.1
C22 C23 H23A 109.5
C22 C23 H23B 109.5
H23A C23 H23B 109.5
C22 C23 H23C 109.5
H23A C23 H23C 109.5
H23B C23 H23C 109.5
C22 C24 H24A 109.5
C22 C24 H24B 109.5
H24A C24 H24B 109.5
C22 C24 H24C 109.5
H24A C24 H24C 109.5
H24B C24 H24C 109.5
O3 C25 Fe1 175.8(6)
O4 C26 Fe1 177.8(6)
O5 C27 Fe1 178.5(6)
O6 C28 Fe2 179.6(7)
O7 C29 Fe2 177.6(6)
O8 C30 Fe2 175.1(6)
Cl2A C1CA Cl1A 113.4(5)
Cl2A C1CA H1CA 108.9
Cl1A C1CA H1CA 108.9
Cl2A C1CA H1CB 108.9
Cl1A C1CA H1CB 108.9
H1CA C1CA H1CB 107.7
Cl2C C1CB Cl1B 112.3(6)
Cl2C C1CB Cl2B 20.4(3)
Cl1B C1CB Cl2B 115.2(6)
Cl2C C1CB H1CC 126.1
Cl1B C1CB H1CC 108.5
Cl2B C1CB H1CC 108.5
Cl2C C1CB H1CD 91.5
Cl1B C1CB H1CD 108.5
Cl2B C1CB H1CD 108.5
H1CC C1CB H1CD 107.5
Cl2C C1CB H1CX 109.1
Cl1B C1CB H1CX 109.1
Cl2B C1CB H1CX 123.0
H1CC C1CB H1CX 88.5
H1CD C1CB H1CX 20.4
Cl2C C1CB H1CY 109.1
Cl1B C1CB H1CY 109.1
Cl2B C1CB H1CY 89.7
H1CC C1CB H1CY 21.5
H1CD C1CB H1CY 125.0
H1CX C1CB H1CY 107.9

loop_
_geom_bond_atom_site_label_1
_geom_bond_atom_site_label_2
_geom_bond_distance
Br1 C2 1.902(5)
Br2 C8 1.912(5)
Fe1 C26 1.789(7)
Fe1 C27 1.797(7)
Fe1 C25 1.808(7)
Fe1 S1 2.2387(17)
Fe1 S2 2.2451(17)
Fe1 Fe2 2.5139(12)
Fe2 C28 1.805(7)
Fe2 C29 1.811(6)
Fe2 C30 1.813(7)
Fe2 S2 2.2404(17)
Fe2 S1 2.2436(17)
S1 C1 1.771(6)
S2 C9 1.778(5)
O1 C11 1.201(7)
O2 C12 1.217(7)
O3 C25 1.138(8)
O4 C26 1.135(8)
O5 C27 1.132(8)
O6 C28 1.135(8)
O7 C29 1.139(8)
O8 C30 1.124(9)
N1 C12 1.386(7)
N1 C11 1.395(7)
N1 C13 1.456(7)
C1 C2 1.378(8)
C1 C10 1.424(8)
C2 C3 1.387(8)
C3 C4 1.372(8)
C3 H3A 0.9500
C4 C5 1.407(8)
C4 C11 1.487(8)
C5 C10 1.417(8)
C5 C6 1.420(8)
C6 C7 1.379(8)
C6 C12 1.484(8)
C7 C8 1.381(8)
C7 H7A 0.9500
C8 C9 1.361(8)
C9 C10 1.432(7)
C13 C18 1.391(8)
C13 C14 1.408(8)
C14 C15 1.398(9)
C14 C22 1.506(9)
C15 C16 1.391(10)
C15 H15A 0.9500
C16 C17 1.378(10)
C16 H16A 0.9500
C17 C18 1.393(9)
C17 H17A 0.9500
C18 C19 1.527(9)
C19 C20 1.517(10)
C19 C21 1.522(10)
C19 H19A 1.0000
C20 H20A 0.9800
C20 H20B 0.9800
C20 H20C 0.9800
C21 H21A 0.9800
C21 H21B 0.9800
C21 H21C 0.9800
C22 C23 1.521(10)
C22 C24 1.522(10)
C22 H22A 1.0000
C23 H23A 0.9800
C23 H23B 0.9800
C23 H23C 0.9800
C24 H24A 0.9800
C24 H24B 0.9800
C24 H24C 0.9800
Cl1A C1CA 1.744(9)
Cl2A C1CA 1.734(8)
C1CA H1CA 0.9900
C1CA H1CB 0.9900
C1CB Cl2C 1.674(11)
C1CB Cl1B 1.697(11)
C1CB Cl2B 2.021(14)
C1CB H1CC 0.9900
C1CB H1CD 0.9900
C1CB H1CX 0.9900
C1CB H1CY 0.9900
